data_4342684
loop_
_publ_author_name
'Ortega-Villar, Norma'
'Guerrero-Estrada, Areli Yesareth'
'Pi\~neiro-L\'opez, Luc\'ia'
'Mu\~noz, M Carmen'
'Flores-\'Alamo, Marcos'
'Moreno-Esparza, Rafael'
'Real, Jos\'e A'
'Ugalde-Sald\'ivar, V\'ictor M'

_publ_section_title
;
 Spin Crossover Behavior in a Series of Iron(III) Alkoxide Complexes.
;
_journal_issue 7
_journal_name_full 'Inorganic chemistry'
_journal_page_first 3413
_journal_page_last 3421
_journal_paper_doi 10.1021/ic503081x
_journal_volume 54
_journal_year 2015
_chemical_formula_moiety 'C29 H34 Fe N5 O, 2(F6 P)'
_chemical_formula_sum 'C29 H34 F12 Fe N5 O P2'
_chemical_formula_weight 814.4
_chemical_name_systematic
;
 ?
;
_space_group_IT_number 61
_symmetry_cell_setting orthorhombic
_symmetry_Int_Tables_number 61
_symmetry_space_group_name_Hall '-P 2ac 2ab'
_symmetry_space_group_name_H-M 'P b c a'
_atom_sites_solution_hydrogens geom
_audit_conform_dict_location ftp://ftp.iucr.org/pub/cif_core.dic
_audit_conform_dict_name cif_core.dic
_audit_conform_dict_version 2.4.3
_audit_creation_date 2014-05-20T14:36:25-00:00
_audit_creation_method 'WinGX routine CIF_UPDATE'
_cell_angle_alpha 90
_cell_angle_beta 90
_cell_angle_gamma 90
_cell_formula_units_Z 8
_cell_length_a 17.991(3)
_cell_length_b 19.1695(13)
_cell_length_c 19.9287(11)
_cell_measurement_reflns_used 2685
_cell_measurement_temperature 298(2)
_cell_measurement_theta_max 25.9995
_cell_measurement_theta_min 3.4333
_cell_volume 6873.0(13)
_computing_cell_refinement
;
        CrysAlisPro, Agilent Technologies,
        Version 1.171.35.19 (release 27-10-2011 CrysAlis171 .NET)
        (compiled Oct 27 2011,15:02:11)
;
_computing_data_collection
;
        CrysAlisPro, Agilent Technologies,
        Version 1.171.35.19 (release 27-10-2011 CrysAlis171 .NET)
        (compiled Oct 27 2011,15:02:11)
;
_computing_data_reduction
;
        CrysAlisPro, Agilent Technologies,
        Version 1.171.35.19 (release 27-10-2011 CrysAlis171 .NET)
        (compiled Oct 27 2011,15:02:11)
;
_computing_structure_refinement 'SHELXL-2013 (Sheldrick, 2008)'
_diffrn_ambient_temperature 298(2)
_diffrn_detector_area_resol_mean 10.4685
_diffrn_measured_fraction_theta_full 0.996
_diffrn_measured_fraction_theta_max 0.992
_diffrn_measurement_device_type 'Xcalibur, Atlas, Gemini'
_diffrn_measurement_method '\w scans'
_diffrn_orient_matrix_UB_11 -0.0110535
_diffrn_orient_matrix_UB_12 0.0082256
_diffrn_orient_matrix_UB_13 0.0333083
_diffrn_orient_matrix_UB_21 -0.0375471
_diffrn_orient_matrix_UB_22 -0.0058473
_diffrn_orient_matrix_UB_23 -0.0087175
_diffrn_orient_matrix_UB_31 0.0037044
_diffrn_orient_matrix_UB_32 -0.0356612
_diffrn_orient_matrix_UB_33 0.0092008
_diffrn_radiation_monochromator graphite
_diffrn_radiation_type MoK\a
_diffrn_radiation_wavelength 0.71073
_diffrn_reflns_av_R_equivalents 0.0748
_diffrn_reflns_av_unetI/netI 0.294
_diffrn_reflns_Laue_measured_fraction_full 0.996
_diffrn_reflns_Laue_measured_fraction_max 0.992
_diffrn_reflns_limit_h_max 14
_diffrn_reflns_limit_h_min -22
_diffrn_reflns_limit_k_max 23
_diffrn_reflns_limit_k_min -18
_diffrn_reflns_limit_l_max 24
_diffrn_reflns_limit_l_min -18
_diffrn_reflns_number 20157
_diffrn_reflns_point_group_measured_fraction_full 0.996
_diffrn_reflns_point_group_measured_fraction_max 0.992
_diffrn_reflns_theta_full 25.242
_diffrn_reflns_theta_max 26.087
_diffrn_reflns_theta_min 3.438
_exptl_absorpt_coefficient_mu 0.63
_exptl_absorpt_correction_T_max 0.946
_exptl_absorpt_correction_T_min 0.916
_exptl_absorpt_correction_type analytical
_exptl_absorpt_process_details
;
        CrysAlisPro, Agilent Technologies,
        Version 1.171.35.19 (release 27-10-2011 CrysAlis171 .NET)
        (compiled Oct 27 2011,15:02:11)
Analytical numeric absorption correction using a multifaceted crystal
                        model based on expressions derived by R.C. Clark & J.S.
        (Clark, R. C. & Reid, J. S. (1995). Acta Cryst. A51, 887-897)
;
_exptl_crystal_colour brown
_exptl_crystal_density_diffrn 1.574
_exptl_crystal_description block
_exptl_crystal_F_000 3320
_exptl_crystal_size_max 0.26
_exptl_crystal_size_mid 0.1
_exptl_crystal_size_min 0.09
_refine_diff_density_max 0.63
_refine_diff_density_min -0.435
_refine_diff_density_rms 0.074
_refine_ls_extinction_method none
_refine_ls_goodness_of_fit_ref 1.017
_refine_ls_hydrogen_treatment constr
_refine_ls_matrix_type full
_refine_ls_number_parameters 452
_refine_ls_number_reflns 6774
_refine_ls_number_restraints 0
_refine_ls_restrained_S_all 1.017
_refine_ls_R_factor_all 0.161
_refine_ls_R_factor_gt 0.0735
_refine_ls_shift/su_max 0
_refine_ls_shift/su_mean 0
_refine_ls_structure_factor_coef Fsqd
_refine_ls_weighting_details 'w=1/[\s^2^(Fo^2^)+(0.1053P)^2^+1.6940P] where P=(Fo^2^+2Fc^2^)/3'
_refine_ls_weighting_scheme calc
_refine_ls_wR_factor_gt 0.1773
_refine_ls_wR_factor_ref 0.237
_reflns_number_gt 3234
_reflns_number_total 6774
_reflns_threshold_expression 'I > 2\s(I)'
_cod_data_source_file ic503081x_si_004.cif
_cod_data_source_block febz-etoxi-300k-rf
_cod_depositor_comments 'Adding full bibliography for 4342677--4342686.cif.'
_cod_original_cell_volume 6872.9(12)
_cod_database_code 4342684
_shelx_estimated_absorpt_t_min 0.853
_shelx_estimated_absorpt_t_max 0.945

loop_
_symmetry_equiv_pos_as_xyz
'x, y, z'
'-x+1/2, -y, z+1/2'
'-x, y+1/2, -z+1/2'
'x+1/2, -y+1/2, -z'
'-x, -y, -z'
'x-1/2, y, -z-1/2'
'x, -y-1/2, z-1/2'
'-x-1/2, y-1/2, z'

loop_
_atom_site_label
_atom_site_type_symbol
_atom_site_fract_x
_atom_site_fract_y
_atom_site_fract_z
_atom_site_U_iso_or_equiv
_atom_site_adp_type
_atom_site_occupancy
_atom_site_calc_flag
C12 C 0.1836(3) 0.2702(4) 0.2260(3) 0.0676(17) Uani 1 d
H12 H 0.1735 0.311 0.2495 0.081 Uiso 1 calc
C11 C 0.1457(4) 0.2108(4) 0.2428(3) 0.080(2) Uani 1 d
H11 H 0.1118 0.2104 0.2781 0.096 Uiso 1 calc
C10 C 0.1593(4) 0.1519(4) 0.2062(4) 0.092(2) Uani 1 d
H10 H 0.1337 0.111 0.2159 0.11 Uiso 1 calc
C9 C 0.2109(4) 0.1528(4) 0.1547(4) 0.080(2) Uani 1 d
H9 H 0.2203 0.1129 0.1296 0.096 Uiso 1 calc
C8 C 0.2480(3) 0.2141(3) 0.1416(3) 0.0560(14) Uani 1 d
C7 C 0.3035(3) 0.2180(3) 0.0856(3) 0.0571(15) Uani 1 d
H7A H 0.2774 0.2147 0.0431 0.068 Uiso 1 calc
H7B H 0.3367 0.1783 0.0888 0.068 Uiso 1 calc
C6 C 0.3484(3) 0.3153(3) 0.0187(2) 0.0566(15) Uani 1 d
H6A H 0.3533 0.2791 -0.015 0.068 Uiso 1 calc
H6B H 0.3902 0.347 0.0141 0.068 Uiso 1 calc
C5 C 0.2761(3) 0.3547(3) 0.0083(3) 0.0592(15) Uani 1 d
C4 C 0.2459(4) 0.3661(4) -0.0536(3) 0.0750(19) Uani 1 d
H4 H 0.268 0.3484 -0.0922 0.09 Uiso 1 calc
C3 C 0.1812(4) 0.4050(5) -0.0571(4) 0.094(2) Uani 1 d
H3 H 0.1591 0.4138 -0.0984 0.113 Uiso 1 calc
C2 C 0.1501(4) 0.4303(4) -0.0002(4) 0.092(2) Uani 1 d
H2 H 0.1068 0.4565 -0.0026 0.11 Uiso 1 calc
C1 C 0.1818(3) 0.4175(3) 0.0600(3) 0.0718(18) Uani 1 d
H1 H 0.1595 0.4346 0.0988 0.086 Uiso 1 calc
C13 C 0.4257(3) 0.2716(3) 0.1112(2) 0.0509(13) Uani 1 d
H13A H 0.457 0.3111 0.1002 0.061 Uiso 1 calc
H13B H 0.4464 0.2303 0.09 0.061 Uiso 1 calc
C14 C 0.4228(3) 0.2616(3) 0.1869(2) 0.0486(13) Uani 1 d
H14A H 0.3952 0.2194 0.1971 0.058 Uiso 1 calc
H14B H 0.4729 0.2559 0.204 0.058 Uiso 1 calc
C21 C 0.3563(3) 0.3004(3) 0.2882(2) 0.0497(13) Uani 1 d
H21A H 0.3309 0.2561 0.2827 0.06 Uiso 1 calc
H21B H 0.3194 0.3344 0.3016 0.06 Uiso 1 calc
C22 C 0.4118(3) 0.2927(3) 0.3450(2) 0.0468(13) Uani 1 d
C27 C 0.4580(3) 0.2355(3) 0.3503(3) 0.0595(15) Uani 1 d
H27 H 0.455 0.1997 0.319 0.071 Uiso 1 calc
C26 C 0.5092(4) 0.2314(4) 0.4024(3) 0.0761(19) Uani 1 d
H26 H 0.5399 0.1927 0.4062 0.091 Uiso 1 calc
C25 C 0.5143(4) 0.2848(4) 0.4484(3) 0.077(2) Uani 1 d
H25 H 0.5492 0.2826 0.4827 0.092 Uiso 1 calc
C24 C 0.4680(4) 0.3408(4) 0.4436(3) 0.0771(19) Uani 1 d
H24 H 0.4709 0.3764 0.4752 0.093 Uiso 1 calc
C23 C 0.4172(4) 0.3451(3) 0.3923(3) 0.0621(16) Uani 1 d
H23 H 0.386 0.3837 0.3895 0.074 Uiso 1 calc
C15 C 0.4386(3) 0.3812(3) 0.2303(3) 0.0550(14) Uani 1 d
H15A H 0.4879 0.363 0.2394 0.066 Uiso 1 calc
H15B H 0.423 0.4076 0.2694 0.066 Uiso 1 calc
C16 C 0.4432(3) 0.4296(3) 0.1716(2) 0.0459(13) Uani 1 d
C17 C 0.5033(3) 0.4725(3) 0.1628(3) 0.0593(15) Uani 1 d
H17 H 0.5446 0.4688 0.1906 0.071 Uiso 1 calc
C18 C 0.5014(4) 0.5217(3) 0.1113(3) 0.0776(19) Uani 1 d
H18 H 0.5414 0.5515 0.1044 0.093 Uiso 1 calc
C19 C 0.4399(4) 0.5256(3) 0.0712(3) 0.0766(19) Uani 1 d
H19 H 0.437 0.5584 0.0369 0.092 Uiso 1 calc
C20 C 0.3832(4) 0.4805(3) 0.0825(3) 0.0621(16) Uani 1 d
H20 H 0.3415 0.4831 0.055 0.075 Uiso 1 calc
Fe1 Fe 0.29889(4) 0.35975(4) 0.15570(4) 0.0512(3) Uani 1 d
P1 P 0.01806(9) 0.55496(8) 0.15429(8) 0.0591(5) Uani 1 d
P2 P 0.15130(12) 0.34080(13) 0.42604(9) 0.0885(7) Uani 1 d
F1 F 0.05165(19) 0.48237(16) 0.17823(18) 0.0757(10) Uani 1 d
F2 F 0.0955(2) 0.5767(2) 0.1250(3) 0.1313(19) Uani 1 d
F3 F -0.0165(2) 0.62773(18) 0.1301(2) 0.1000(14) Uani 1 d
F4 F -0.0594(2) 0.5335(2) 0.1832(3) 0.1137(16) Uani 1 d
F5 F -0.0032(3) 0.5218(2) 0.0854(2) 0.1165(16) Uani 1 d
F6 F 0.0402(3) 0.5895(2) 0.2233(2) 0.1297(19) Uani 1 d
F7 F 0.1192(4) 0.2645(3) 0.4052(4) 0.174(3) Uani 1 d
F9 F 0.1616(3) 0.3141(6) 0.4973(3) 0.221(4) Uani 1 d
F10 F 0.1332(5) 0.3616(3) 0.3537(2) 0.178(3) Uani 1 d
F11 F 0.2287(3) 0.3144(4) 0.4040(3) 0.187(3) Uani 1 d
F12 F 0.0694(2) 0.3593(2) 0.4495(2) 0.1020(14) Uani 1 d
F19 F 0.1729(5) 0.4128(5) 0.4431(4) 0.265(6) Uani 1 d
N3 N 0.2351(2) 0.2719(2) 0.1765(2) 0.0531(11) Uani 1 d
N2 N 0.3487(2) 0.2838(2) 0.08624(19) 0.0461(10) Uani 1 d
N1 N 0.2452(2) 0.3802(2) 0.0647(2) 0.0574(12) Uani 1 d
N4 N 0.3870(2) 0.3218(2) 0.22123(18) 0.0421(10) Uani 1 d
N5 N 0.3840(3) 0.4325(2) 0.1315(2) 0.0544(12) Uani 1 d
O1 O 0.2514(2) 0.4163(2) 0.2129(2) 0.0683(11) Uani 1 d
C29 C 0.2364(9) 0.5086(7) 0.2889(7) 0.213(8) Uani 1 d
H29A H 0.2382 0.4747 0.3244 0.319 Uiso 1 calc
H29B H 0.1923 0.5364 0.2935 0.319 Uiso 1 calc
H29C H 0.2793 0.5381 0.2914 0.319 Uiso 1 calc
C28 C 0.2354(11) 0.4777(7) 0.2331(8) 0.232(8) Uani 1 d
H28A H 0.2655 0.5075 0.2047 0.278 Uiso 1 calc
H28B H 0.1847 0.4843 0.2177 0.278 Uiso 1 calc

loop_
_atom_site_aniso_label
_atom_site_aniso_U_11
_atom_site_aniso_U_22
_atom_site_aniso_U_33
_atom_site_aniso_U_23
_atom_site_aniso_U_13
_atom_site_aniso_U_12
C12 0.047(4) 0.095(5) 0.060(4) -0.005(4) -0.002(3) -0.004(3)
C11 0.052(4) 0.123(6) 0.064(4) 0.009(5) 0.005(3) -0.003(4)
C10 0.085(5) 0.097(6) 0.093(6) 0.032(5) 0.001(5) -0.031(4)
C9 0.092(5) 0.065(4) 0.083(5) 0.003(4) 0.002(4) -0.016(4)
C8 0.048(3) 0.070(4) 0.050(3) 0.002(3) -0.011(3) -0.003(3)
C7 0.062(4) 0.061(3) 0.048(3) -0.006(3) -0.011(3) 0.002(3)
C6 0.056(4) 0.077(4) 0.037(3) -0.002(3) 0.001(3) 0.012(3)
C5 0.063(4) 0.070(4) 0.044(3) -0.004(3) -0.008(3) 0.005(3)
C4 0.079(5) 0.100(5) 0.046(3) 0.008(3) -0.015(3) 0.008(4)
C3 0.072(5) 0.134(7) 0.075(5) 0.019(5) -0.034(4) 0.015(5)
C2 0.054(4) 0.110(6) 0.111(6) 0.018(5) -0.024(5) 0.017(4)
C1 0.053(4) 0.091(5) 0.071(4) -0.009(4) -0.012(3) 0.019(3)
C13 0.045(3) 0.061(3) 0.046(3) -0.002(3) -0.004(3) 0.016(3)
C14 0.043(3) 0.059(3) 0.044(3) -0.005(3) -0.009(3) 0.012(3)
C21 0.046(3) 0.056(3) 0.047(3) 0.008(3) -0.003(3) 0.002(2)
C22 0.046(3) 0.056(3) 0.038(3) 0.007(3) 0.001(2) 0.000(2)
C27 0.076(4) 0.063(4) 0.039(3) -0.001(3) -0.003(3) 0.013(3)
C26 0.064(4) 0.096(5) 0.068(4) 0.029(4) -0.001(4) 0.020(4)
C25 0.069(5) 0.109(6) 0.051(4) 0.008(4) -0.015(3) -0.024(4)
C24 0.105(6) 0.075(4) 0.052(4) -0.004(3) -0.010(4) -0.019(4)
C23 0.084(4) 0.061(4) 0.041(3) 0.004(3) -0.009(3) 0.004(3)
C15 0.057(4) 0.061(3) 0.047(3) 0.004(3) -0.013(3) -0.006(3)
C16 0.050(3) 0.053(3) 0.035(3) 0.000(2) -0.003(3) 0.000(3)
C17 0.054(4) 0.064(4) 0.060(4) -0.004(3) 0.003(3) -0.005(3)
C18 0.092(5) 0.067(4) 0.074(4) 0.011(4) 0.012(4) -0.013(4)
C19 0.103(6) 0.066(4) 0.060(4) 0.016(3) 0.006(4) 0.004(4)
C20 0.076(4) 0.060(4) 0.051(3) 0.011(3) -0.006(3) 0.007(3)
Fe1 0.0489(5) 0.0625(5) 0.0421(5) 0.0010(4) -0.0060(4) 0.0038(4)
P1 0.0596(10) 0.0520(9) 0.0658(10) 0.0100(8) -0.0028(8) -0.0038(7)
P2 0.0813(14) 0.1251(18) 0.0591(11) 0.0082(11) 0.0131(10) 0.0147(12)
F1 0.081(2) 0.062(2) 0.084(2) 0.0171(18) -0.004(2) 0.0137(17)
F2 0.073(3) 0.127(4) 0.194(5) 0.069(4) 0.024(3) -0.009(3)
F3 0.100(3) 0.059(2) 0.141(4) 0.028(2) -0.019(3) 0.002(2)
F4 0.077(3) 0.091(3) 0.172(5) 0.045(3) 0.036(3) 0.010(2)
F5 0.165(4) 0.103(3) 0.082(3) -0.002(2) -0.034(3) 0.017(3)
F6 0.212(6) 0.081(3) 0.096(3) -0.017(3) -0.047(3) 0.001(3)
F7 0.204(7) 0.110(4) 0.207(7) -0.038(4) 0.053(5) 0.008(4)
F9 0.101(4) 0.461(13) 0.099(4) 0.098(6) -0.010(3) 0.039(6)
F10 0.282(9) 0.175(6) 0.076(3) 0.013(3) 0.027(4) 0.104(5)
F11 0.085(4) 0.292(9) 0.186(6) 0.004(6) 0.058(4) 0.041(5)
F12 0.080(3) 0.127(4) 0.099(3) -0.027(3) 0.005(2) 0.005(2)
F19 0.250(9) 0.269(9) 0.276(9) -0.142(8) 0.147(8) -0.187(8)
N3 0.041(3) 0.071(3) 0.048(2) -0.005(2) -0.004(2) 0.000(2)
N2 0.043(3) 0.060(3) 0.035(2) -0.004(2) -0.0034(19) 0.005(2)
N1 0.047(3) 0.074(3) 0.052(3) -0.002(2) -0.006(2) 0.012(2)
N4 0.045(2) 0.046(2) 0.035(2) 0.0011(19) -0.0035(19) -0.0008(19)
N5 0.060(3) 0.057(3) 0.046(2) 0.011(2) 0.002(2) 0.007(2)
O1 0.069(3) 0.073(3) 0.063(3) -0.008(2) 0.005(2) 0.010(2)
C29 0.309(19) 0.175(12) 0.154(11) -0.074(10) 0.086(12) -0.128(12)
C28 0.39(3) 0.122(10) 0.181(14) -0.006(10) -0.107(15) 0.012(13)

loop_
_atom_type_symbol
_atom_type_description
_atom_type_scat_dispersion_real
_atom_type_scat_dispersion_imag
_atom_type_scat_source
C C 0.0033 0.0016 'International Tables Vol C Tables 4.2.6.8 and 6.1.1.4'
H H 0 0 'International Tables Vol C Tables 4.2.6.8 and 6.1.1.4'
O O 0.0106 0.006 'International Tables Vol C Tables 4.2.6.8 and 6.1.1.4'
Fe Fe 0.3463 0.8444 'International Tables Vol C Tables 4.2.6.8 and 6.1.1.4'
P P 0.1023 0.0942 'International Tables Vol C Tables 4.2.6.8 and 6.1.1.4'
F F 0.0171 0.0103 'International Tables Vol C Tables 4.2.6.8 and 6.1.1.4'
N N 0.0061 0.0033 'International Tables Vol C Tables 4.2.6.8 and 6.1.1.4'

loop_
_exptl_crystal_face_index_h
_exptl_crystal_face_index_k
_exptl_crystal_face_index_l
_exptl_crystal_face_perp_dist
16 7 21 0.0492
-16 -7 -21 0.0492
-2 26 -6 0.1417
-2 -27 2 0.1235
6 -23 12 0.116
18 5 -19 0.0516
-18 -5 19 0.0516
16 -20 -8 0.1012
-16 20 8 0.1012

loop_
_geom_angle_atom_site_label_1
_geom_angle_atom_site_label_2
_geom_angle_atom_site_label_3
_geom_angle
N3 C12 C11 122.6(6)
N3 C12 H12 118.7
C11 C12 H12 118.7
C10 C11 C12 117.8(7)
C10 C11 H11 121.1
C12 C11 H11 121.1
C11 C10 C9 120.5(7)
C11 C10 H10 119.8
C9 C10 H10 119.8
C8 C9 C10 118.4(7)
C8 C9 H9 120.8
C10 C9 H9 120.8
N3 C8 C9 121.9(6)
N3 C8 C7 117.7(5)
C9 C8 C7 120.4(6)
C8 C7 N2 113.3(4)
C8 C7 H7A 108.9
N2 C7 H7A 108.9
C8 C7 H7B 108.9
N2 C7 H7B 108.9
H7A C7 H7B 107.7
N2 C6 C5 109.3(4)
N2 C6 H6A 109.8
C5 C6 H6A 109.8
N2 C6 H6B 109.8
C5 C6 H6B 109.8
H6A C6 H6B 108.3
N1 C5 C4 122.1(6)
N1 C5 C6 114.9(5)
C4 C5 C6 123.0(6)
C5 C4 C3 117.8(7)
C5 C4 H4 121.1
C3 C4 H4 121.1
C2 C3 C4 119.9(6)
C2 C3 H3 120
C4 C3 H3 120
C1 C2 C3 120.4(7)
C1 C2 H2 119.8
C3 C2 H2 119.8
N1 C1 C2 120.9(6)
N1 C1 H1 119.6
C2 C1 H1 119.6
N2 C13 C14 108.6(4)
N2 C13 H13A 110
C14 C13 H13A 110
N2 C13 H13B 110
C14 C13 H13B 110
H13A C13 H13B 108.4
N4 C14 C13 111.9(4)
N4 C14 H14A 109.2
C13 C14 H14A 109.2
N4 C14 H14B 109.2
C13 C14 H14B 109.2
H14A C14 H14B 107.9
N4 C21 C22 116.6(4)
N4 C21 H21A 108.1
C22 C21 H21A 108.1
N4 C21 H21B 108.1
C22 C21 H21B 108.1
H21A C21 H21B 107.3
C27 C22 C23 118.9(5)
C27 C22 C21 122.0(5)
C23 C22 C21 119.1(5)
C22 C27 C26 120.1(6)
C22 C27 H27 120
C26 C27 H27 120
C25 C26 C27 120.0(6)
C25 C26 H26 120
C27 C26 H26 120
C24 C25 C26 119.9(6)
C24 C25 H25 120
C26 C25 H25 120
C25 C24 C23 120.4(6)
C25 C24 H24 119.8
C23 C24 H24 119.8
C24 C23 C22 120.7(6)
C24 C23 H23 119.6
C22 C23 H23 119.6
N4 C15 C16 114.6(4)
N4 C15 H15A 108.6
C16 C15 H15A 108.6
N4 C15 H15B 108.6
C16 C15 H15B 108.6
H15A C15 H15B 107.6
N5 C16 C17 121.9(5)
N5 C16 C15 116.8(5)
C17 C16 C15 121.1(5)
C16 C17 C18 118.8(6)
C16 C17 H17 120.6
C18 C17 H17 120.6
C19 C18 C17 119.1(6)
C19 C18 H18 120.4
C17 C18 H18 120.4
C20 C19 C18 118.5(6)
C20 C19 H19 120.7
C18 C19 H19 120.7
N5 C20 C19 123.3(6)
N5 C20 H20 118.3
C19 C20 H20 118.3
O1 Fe1 N3 95.76(19)
O1 Fe1 N1 102.64(18)
N3 Fe1 N1 94.01(18)
O1 Fe1 N5 95.22(19)
N3 Fe1 N5 166.80(18)
N1 Fe1 N5 90.72(18)
O1 Fe1 N4 99.62(17)
N3 Fe1 N4 90.69(16)
N1 Fe1 N4 156.65(16)
N5 Fe1 N4 80.26(16)
O1 Fe1 N2 174.85(18)
N3 Fe1 N2 79.29(17)
N1 Fe1 N2 76.48(16)
N5 Fe1 N2 89.87(16)
N4 Fe1 N2 81.96(15)
F5 P1 F4 89.9(3)
F5 P1 F2 89.9(3)
F4 P1 F2 179.7(3)
F5 P1 F6 179.0(3)
F4 P1 F6 90.8(3)
F2 P1 F6 89.4(3)
F5 P1 F1 90.1(2)
F4 P1 F1 89.9(2)
F2 P1 F1 90.4(2)
F6 P1 F1 90.6(2)
F5 P1 F3 89.7(3)
F4 P1 F3 89.7(2)
F2 P1 F3 90.1(2)
F6 P1 F3 89.7(3)
F1 P1 F3 179.5(2)
F19 P2 F9 93.9(6)
F19 P2 F10 91.7(5)
F9 P2 F10 173.2(5)
F19 P2 F11 97.8(5)
F9 P2 F11 92.5(4)
F10 P2 F11 90.5(4)
F19 P2 F12 88.1(4)
F9 P2 F12 85.0(3)
F10 P2 F12 91.3(3)
F11 P2 F12 173.8(4)
F19 P2 F7 174.2(5)
F9 P2 F7 88.8(5)
F10 P2 F7 85.3(4)
F11 P2 F7 87.3(4)
F12 P2 F7 86.9(3)
C8 N3 C12 118.7(5)
C8 N3 Fe1 118.4(4)
C12 N3 Fe1 122.9(4)
C6 N2 C13 111.8(4)
C6 N2 C7 109.5(4)
C13 N2 C7 111.9(4)
C6 N2 Fe1 107.6(3)
C13 N2 Fe1 105.9(3)
C7 N2 Fe1 109.9(3)
C5 N1 C1 119.0(5)
C5 N1 Fe1 117.7(4)
C1 N1 Fe1 123.3(4)
C15 N4 C14 112.4(4)
C15 N4 C21 109.4(4)
C14 N4 C21 110.8(4)
C15 N4 Fe1 105.9(3)
C14 N4 Fe1 107.3(3)
C21 N4 Fe1 110.9(3)
C16 N5 C20 118.3(5)
C16 N5 Fe1 114.3(3)
C20 N5 Fe1 127.4(4)
C28 O1 Fe1 150.1(9)
C28 C29 H29A 109.5
C28 C29 H29B 109.5
H29A C29 H29B 109.5
C28 C29 H29C 109.5
H29A C29 H29C 109.5
H29B C29 H29C 109.5
C29 C28 O1 135.1(13)
C29 C28 H28A 103.4
O1 C28 H28A 103.4
C29 C28 H28B 103.4
O1 C28 H28B 103.4
H28A C28 H28B 105.2

loop_
_geom_bond_atom_site_label_1
_geom_bond_atom_site_label_2
_geom_bond_distance
C12 N3 1.355(7)
C12 C11 1.369(9)
C12 H12 0.93
C11 C10 1.366(10)
C11 H11 0.93
C10 C9 1.382(10)
C10 H10 0.93
C9 C8 1.378(8)
C9 H9 0.93
C8 N3 1.328(7)
C8 C7 1.499(8)
C7 N2 1.502(7)
C7 H7A 0.97
C7 H7B 0.97
C6 N2 1.475(6)
C6 C5 1.518(8)
C6 H6A 0.97
C6 H6B 0.97
C5 N1 1.345(7)
C5 C4 1.367(8)
C4 C3 1.383(9)
C4 H4 0.93
C3 C2 1.353(10)
C3 H3 0.93
C2 C1 1.350(9)
C2 H2 0.93
C1 N1 1.350(7)
C1 H1 0.93
C13 N2 1.490(6)
C13 C14 1.523(7)
C13 H13A 0.97
C13 H13B 0.97
C14 N4 1.488(6)
C14 H14A 0.97
C14 H14B 0.97
C21 N4 1.502(6)
C21 C22 1.516(7)
C21 H21A 0.97
C21 H21B 0.97
C22 C27 1.380(7)
C22 C23 1.381(7)
C27 C26 1.389(8)
C27 H27 0.93
C26 C25 1.376(9)
C26 H26 0.93
C25 C24 1.362(10)
C25 H25 0.93
C24 C23 1.374(8)
C24 H24 0.93
C23 H23 0.93
C15 N4 1.479(6)
C15 C16 1.496(7)
C15 H15A 0.97
C15 H15B 0.97
C16 N5 1.333(6)
C16 C17 1.369(7)
C17 C18 1.393(8)
C17 H17 0.93
C18 C19 1.367(9)
C18 H18 0.93
C19 C20 1.355(9)
C19 H19 0.93
C20 N5 1.342(7)
C20 H20 0.93
Fe1 O1 1.790(4)
Fe1 N3 2.079(5)
Fe1 N1 2.092(5)
Fe1 N5 2.127(5)
Fe1 N4 2.179(4)
Fe1 N2 2.199(4)
P1 F5 1.560(4)
P1 F4 1.563(4)
P1 F2 1.567(4)
P1 F6 1.578(4)
P1 F1 1.590(3)
P1 F3 1.602(4)
P2 F19 1.473(7)
P2 F9 1.521(5)
P2 F10 1.531(5)
P2 F11 1.545(5)
P2 F12 1.586(4)
P2 F7 1.626(6)
O1 C28 1.278(14)
C29 C28 1.259(15)
C29 H29A 0.96
C29 H29B 0.96
C29 H29C 0.96
C28 H28A 0.97
C28 H28B 0.97

loop_
_geom_hbond_atom_site_label_D
_geom_hbond_atom_site_label_H
_geom_hbond_atom_site_label_A
_geom_hbond_distance_DH
_geom_hbond_distance_HA
_geom_hbond_distance_DA
_geom_hbond_angle_DHA
_geom_hbond_site_symmetry_A
C12 H12 F10 0.93 2.4 3.219(8) 146.5 .
C12 H12 O1 0.93 2.56 3.066(8) 114.3 .
C7 H7A F9 0.97 2.34 3.160(7) 141.9 7_565
C7 H7B F2 0.97 2.41 3.355(7) 165 8_655
C2 H2 F5 0.93 2.52 3.273(8) 137.9 5_565
C13 H13A F12 0.97 2.43 3.314(7) 150.6 6_656
C13 H13B F3 0.97 2.47 3.227(6) 134.8 8_655
C15 H15B F4 0.97 2.61 3.390(7) 137.6 6_656
C17 H17 F1 0.93 2.63 3.292(7) 128.6 6_656
C19 H19 F12 0.93 2.35 3.283(8) 179.4 2_564
C20 H20 N1 0.93 2.63 3.159(8) 116.6 .
C28 H28B F1 0.97 2.52 3.483(18) 171.7 .

loop_
_geom_torsion_atom_site_label_1
_geom_torsion_atom_site_label_2
_geom_torsion_atom_site_label_3
_geom_torsion_atom_site_label_4
_geom_torsion
N3 C12 C11 C10 -2.3(10)
C12 C11 C10 C9 1.2(11)
C11 C10 C9 C8 0.1(11)
C10 C9 C8 N3 -0.4(10)
C10 C9 C8 C7 -179.0(6)
N3 C8 C7 N2 12.1(7)
C9 C8 C7 N2 -169.3(5)
N2 C6 C5 N1 28.7(7)
N2 C6 C5 C4 -153.9(6)
N1 C5 C4 C3 -0.4(10)
C6 C5 C4 C3 -177.6(6)
C5 C4 C3 C2 0.0(12)
C4 C3 C2 C1 -0.2(13)
C3 C2 C1 N1 0.8(12)
N2 C13 C14 N4 -56.1(6)
N4 C21 C22 C27 -76.8(7)
N4 C21 C22 C23 102.2(6)
C23 C22 C27 C26 -0.3(9)
C21 C22 C27 C26 178.6(5)
C22 C27 C26 C25 -0.7(9)
C27 C26 C25 C24 1.5(10)
C26 C25 C24 C23 -1.2(10)
C25 C24 C23 C22 0.2(10)
C27 C22 C23 C24 0.6(9)
C21 C22 C23 C24 -178.4(5)
N4 C15 C16 N5 25.8(7)
N4 C15 C16 C17 -158.8(5)
N5 C16 C17 C18 1.7(8)
C15 C16 C17 C18 -173.4(5)
C16 C17 C18 C19 -0.2(9)
C17 C18 C19 C20 -0.8(10)
C18 C19 C20 N5 0.4(10)
C9 C8 N3 C12 -0.5(8)
C7 C8 N3 C12 178.1(5)
C9 C8 N3 Fe1 176.5(5)
C7 C8 N3 Fe1 -4.9(6)
C11 C12 N3 C8 1.9(8)
C11 C12 N3 Fe1 -174.9(5)
C5 C6 N2 C13 -155.5(4)
C5 C6 N2 C7 79.8(5)
C5 C6 N2 Fe1 -39.7(5)
C14 C13 N2 C6 162.1(4)
C14 C13 N2 C7 -74.5(5)
C14 C13 N2 Fe1 45.2(5)
C8 C7 N2 C6 -130.7(5)
C8 C7 N2 C13 104.7(5)
C8 C7 N2 Fe1 -12.7(5)
C4 C5 N1 C1 0.9(9)
C6 C5 N1 C1 178.4(5)
C4 C5 N1 Fe1 -179.0(5)
C6 C5 N1 Fe1 -1.6(7)
C2 C1 N1 C5 -1.2(10)
C2 C1 N1 Fe1 178.8(5)
C16 C15 N4 C14 85.9(5)
C16 C15 N4 C21 -150.6(4)
C16 C15 N4 Fe1 -31.0(5)
C13 C14 N4 C15 -80.7(5)
C13 C14 N4 C21 156.6(4)
C13 C14 N4 Fe1 35.3(5)
C22 C21 N4 C15 -46.6(6)
C22 C21 N4 C14 77.9(5)
C22 C21 N4 Fe1 -163.0(4)
C17 C16 N5 C20 -2.1(8)
C15 C16 N5 C20 173.2(5)
C17 C16 N5 Fe1 179.5(4)
C15 C16 N5 Fe1 -5.2(6)
C19 C20 N5 C16 1.0(8)
C19 C20 N5 Fe1 179.1(5)
N3 Fe1 O1 C28 -162.0(16)
N1 Fe1 O1 C28 -66.6(16)
N5 Fe1 O1 C28 25.3(16)
N4 Fe1 O1 C28 106.3(16)
Fe1 O1 C28 C29 -130(2)
